data_7204583
loop_
_publ_author_name
'Che, Chi-Ming'
'Hou, Yuan-Jun'
'Chan, Michael C. W.'
'Guo, Jianhua'
'Liu, Yu'
'Wang, Yue'

_publ_section_title
;
 [meso-Tetrakis(pentafluorophenyl)porphyrinato]platinum(II) as an efficient,
 oxidation-resistant red phosphor: spectroscopic properties and applications
 in organic light-emitting diodes
;
_journal_coden_ASTM JMACEP
_journal_issue 6
_journal_name_full 'Journal of Materials Chemistry'
_journal_page_first 1362
_journal_page_last 1366
_journal_paper_doi 10.1039/b212204a
_journal_volume 13
_journal_year 2003
_chemical_formula_moiety 'C44 H8.67 F20 N4 O0.33 Pt'
_chemical_formula_sum 'C44 H8.67 F20 N4 O0.33 Pt'
_chemical_formula_weight 1173.64
_space_group_IT_number 148
_symmetry_cell_setting rhombohedral
_symmetry_space_group_name_Hall '-P 3*'
_symmetry_space_group_name_H-M 'R -3 :R'
_atom_sites_solution_hydrogens geom
_atom_sites_solution_primary direct
_atom_sites_solution_secondary difmap
_audit_creation_method SHELXL-97
_cell_angle_alpha 88.309(17)
_cell_angle_beta 88.309(17)
_cell_angle_gamma 88.309(17)
_cell_formula_units_Z 3
_cell_length_a 14.2727(16)
_cell_length_b 14.2727(16)
_cell_length_c 14.2727(16)
_cell_measurement_reflns_used 0
_cell_measurement_temperature 301(2)
_cell_measurement_theta_max 0
_cell_measurement_theta_min 0
_cell_volume 2903.8(6)
_computing_cell_refinement Scalepack
_computing_data_collection Marcontrol
_computing_data_reduction Denzo
_computing_molecular_graphics 'Ortep-3 for Windows (Farrugia, 1997)'
_computing_publication_material 'WinGX publication routines (Farrugia, 1999)'
_computing_structure_refinement 'SHELXL-97 (Sheldrick, 1997)'
_computing_structure_solution Shelxs-97
_diffrn_ambient_temperature 301(2)
_diffrn_measured_fraction_theta_full 0.980
_diffrn_measured_fraction_theta_max 0.980
_diffrn_measurement_device_type 'Marresearch imaging plate mar300'
_diffrn_measurement_method Oscillation
_diffrn_radiation_monochromator graphite
_diffrn_radiation_source 'fine-focus sealed tube'
_diffrn_radiation_type MoK\a
_diffrn_radiation_wavelength 0.71073
_diffrn_reflns_av_R_equivalents 0.0697
_diffrn_reflns_av_sigmaI/netI 0.0459
_diffrn_reflns_limit_h_max 17
_diffrn_reflns_limit_h_min -17
_diffrn_reflns_limit_k_max 17
_diffrn_reflns_limit_k_min -17
_diffrn_reflns_limit_l_max 15
_diffrn_reflns_limit_l_min -15
_diffrn_reflns_number 19190
_diffrn_reflns_theta_full 25.53
_diffrn_reflns_theta_max 25.53
_diffrn_reflns_theta_min 1.43
_exptl_absorpt_coefficient_mu 3.764
_exptl_crystal_colour brown
_exptl_crystal_density_diffrn 2.013
_exptl_crystal_density_method 'not measured'
_exptl_crystal_description prism
_exptl_crystal_F_000 1684
_exptl_crystal_size_max 0.4
_exptl_crystal_size_mid 0.3
_exptl_crystal_size_min 0.1
_refine_diff_density_max 0.482
_refine_diff_density_min -1.037
_refine_diff_density_rms 0.117
_refine_ls_extinction_method none
_refine_ls_goodness_of_fit_ref 0.994
_refine_ls_hydrogen_treatment mixed
_refine_ls_matrix_type full
_refine_ls_number_parameters 315
_refine_ls_number_reflns 3553
_refine_ls_number_restraints 0
_refine_ls_restrained_S_all 0.994
_refine_ls_R_factor_all 0.0466
_refine_ls_R_factor_gt 0.0336
_refine_ls_shift/su_max 0.002
_refine_ls_shift/su_mean 0.000
_refine_ls_structure_factor_coef Fsqd
_refine_ls_weighting_details 'calc w=1/[\s^2^(Fo^2^)+(0.0639P)^2^+0.0000P] where P=(Fo^2^+2Fc^2^)/3'
_refine_ls_weighting_scheme calc
_refine_ls_wR_factor_gt 0.0848
_refine_ls_wR_factor_ref 0.0989
_reflns_number_gt 2780
_reflns_number_total 3553
_reflns_threshold_expression >2sigma(I)
_cod_data_source_file b212204a.txt
_cod_data_source_block mar137
_cod_original_sg_symbol_H-M 'R -3'
_cod_database_code 7204583

loop_
_symmetry_equiv_pos_as_xyz
'x, y, z'
'z, x, y'
'y, z, x'
'-x, -y, -z'
'-z, -x, -y'
'-y, -z, -x'

loop_
_atom_site_label
_atom_site_type_symbol
_atom_site_fract_x
_atom_site_fract_y
_atom_site_fract_z
_atom_site_U_iso_or_equiv
_atom_site_adp_type
_atom_site_occupancy
_atom_site_symmetry_multiplicity
_atom_site_calc_flag
_atom_site_refinement_flags
_atom_site_disorder_assembly
_atom_site_disorder_group
Pt1 Pt 0.5000 0.5000 0.0000 0.05716(14) Uani 1 2 d S . .
F1 F 0.4844(3) 0.1261(2) 0.0770(3) 0.0997(10) Uani 1 1 d . . .
F2 F 0.4123(4) -0.0428(3) 0.0844(4) 0.157(2) Uani 1 1 d . . .
F3 F 0.2447(4) -0.0713(3) 0.0063(4) 0.179(2) Uani 1 1 d . . .
F4 F 0.1505(4) 0.0749(5) -0.0763(4) 0.190(3) Uani 1 1 d . . .
F5 F 0.2243(3) 0.2458(3) -0.0834(3) 0.1389(16) Uani 1 1 d . . .
F6 F 0.1815(3) 0.6696(4) 0.1513(4) 0.1353(17) Uani 1 1 d . . .
F7 F 0.0661(3) 0.7309(4) 0.2908(5) 0.181(2) Uani 1 1 d . . .
F8 F 0.1105(3) 0.6925(3) 0.4722(4) 0.168(2) Uani 1 1 d . . .
F9 F 0.2642(4) 0.5868(4) 0.5112(3) 0.158(2) Uani 1 1 d . . .
F10 F 0.3789(3) 0.5249(3) 0.3713(3) 0.1271(14) Uani 1 1 d . . .
N1 N 0.3947(2) 0.4380(3) 0.0740(3) 0.0580(9) Uani 1 1 d . . .
N2 N 0.4799(3) 0.6162(3) 0.0758(3) 0.0582(9) Uani 1 1 d . . .
C1 C 0.3986(3) 0.2867(3) -0.0030(3) 0.0597(11) Uani 1 1 d . . .
C2 C 0.3622(3) 0.3497(3) 0.0612(3) 0.0608(11) Uani 1 1 d . . .
C3 C 0.2868(3) 0.3325(4) 0.1279(4) 0.0703(13) Uani 1 1 d . . .
H3 H 0.2530 0.2779 0.1344 0.084 Uiso 1 1 calc R . .
C4 C 0.2740(4) 0.4095(3) 0.1791(4) 0.0708(13) Uani 1 1 d . . .
H4 H 0.2296 0.4180 0.2274 0.085 Uiso 1 1 calc R . .
C5 C 0.3413(3) 0.4762(3) 0.1455(3) 0.0625(12) Uani 1 1 d . . .
C6 C 0.3496(3) 0.5654(3) 0.1802(3) 0.0654(12) Uani 1 1 d . . .
C7 C 0.4138(3) 0.6298(3) 0.1474(4) 0.0651(12) Uani 1 1 d . . .
C8 C 0.4247(4) 0.7217(4) 0.1834(4) 0.0752(14) Uani 1 1 d . . .
H8 H 0.3894 0.7481 0.2323 0.090 Uiso 1 1 calc R . .
C9 C 0.4937(4) 0.7624(4) 0.1351(4) 0.0734(14) Uani 1 1 d . . .
H9 H 0.5151 0.8225 0.1434 0.088 Uiso 1 1 calc R . .
C10 C 0.5295(3) 0.6967(3) 0.0674(3) 0.0617(11) Uani 1 1 d . . .
C11 C 0.3566(4) 0.1916(3) -0.0028(3) 0.0693(13) Uani 1 1 d . . .
C12 C 0.4011(4) 0.1149(4) 0.0389(4) 0.0767(14) Uani 1 1 d . . .
C13 C 0.3645(6) 0.0285(4) 0.0432(5) 0.101(2) Uani 1 1 d . . .
C14 C 0.2827(7) 0.0148(5) 0.0037(7) 0.123(3) Uani 1 1 d . . .
C15 C 0.2327(6) 0.0874(7) -0.0386(6) 0.121(3) Uani 1 1 d . . .
C16 C 0.2722(4) 0.1753(5) -0.0420(5) 0.0920(17) Uani 1 1 d . . .
C17 C 0.2833(4) 0.5957(4) 0.2572(4) 0.0757(14) Uani 1 1 d . . .
C18 C 0.2023(5) 0.6473(4) 0.2388(6) 0.0980(19) Uani 1 1 d . . .
C19 C 0.1433(6) 0.6801(5) 0.3088(8) 0.124(3) Uani 1 1 d . . .
C20 C 0.1646(7) 0.6595(6) 0.3998(9) 0.132(4) Uani 1 1 d . . .
C21 C 0.2421(7) 0.6074(5) 0.4222(5) 0.112(2) Uani 1 1 d . . .
C22 C 0.3012(5) 0.5754(4) 0.3495(5) 0.0950(19) Uani 1 1 d . . .
O1 O 0.0000 0.0000 0.0000 0.309(17) Uani 1 6 d S . .

loop_
_atom_site_aniso_label
_atom_site_aniso_U_11
_atom_site_aniso_U_22
_atom_site_aniso_U_33
_atom_site_aniso_U_23
_atom_site_aniso_U_13
_atom_site_aniso_U_12
Pt1 0.05784(19) 0.05409(18) 0.05908(19) 0.00325(11) -0.00278(11) 0.00270(11)
F1 0.094(3) 0.092(2) 0.110(3) 0.0202(19) 0.003(2) 0.0186(18)
F2 0.195(5) 0.069(2) 0.199(5) 0.028(3) 0.063(4) 0.020(3)
F3 0.241(6) 0.094(3) 0.204(5) -0.037(3) 0.062(4) -0.084(3)
F4 0.154(5) 0.204(6) 0.223(6) -0.041(5) -0.043(4) -0.094(4)
F5 0.116(3) 0.137(4) 0.167(4) 0.018(3) -0.063(3) -0.017(3)
F6 0.103(3) 0.143(4) 0.157(4) 0.000(3) -0.004(3) 0.041(3)
F7 0.107(3) 0.154(4) 0.278(7) -0.038(4) 0.048(4) 0.046(3)
F8 0.165(4) 0.114(3) 0.226(5) -0.083(3) 0.139(4) -0.062(3)
F9 0.224(6) 0.153(4) 0.095(3) -0.013(3) 0.069(3) -0.025(4)
F10 0.153(4) 0.140(3) 0.084(2) 0.013(2) 0.020(2) 0.032(3)
N1 0.053(2) 0.059(2) 0.061(2) 0.0048(17) -0.0007(17) 0.0030(17)
N2 0.060(2) 0.057(2) 0.058(2) -0.0001(17) -0.0030(17) 0.0001(18)
C1 0.061(3) 0.055(3) 0.063(3) 0.005(2) -0.004(2) -0.002(2)
C2 0.065(3) 0.054(3) 0.063(3) 0.006(2) -0.002(2) -0.004(2)
C3 0.063(3) 0.061(3) 0.086(4) 0.009(3) 0.006(3) -0.007(2)
C4 0.073(3) 0.064(3) 0.074(3) 0.003(2) 0.013(3) -0.003(2)
C5 0.060(3) 0.061(3) 0.066(3) 0.007(2) 0.003(2) 0.004(2)
C6 0.069(3) 0.059(3) 0.067(3) -0.003(2) 0.008(2) 0.006(2)
C7 0.066(3) 0.061(3) 0.068(3) -0.004(2) 0.006(2) 0.005(2)
C8 0.088(4) 0.063(3) 0.074(3) -0.012(3) 0.013(3) 0.001(3)
C9 0.084(4) 0.063(3) 0.073(3) -0.007(3) 0.007(3) -0.007(3)
C10 0.072(3) 0.053(3) 0.060(3) 0.000(2) -0.004(2) -0.001(2)
C11 0.078(3) 0.061(3) 0.069(3) -0.003(2) 0.004(3) -0.008(2)
C12 0.083(4) 0.065(3) 0.081(4) -0.003(3) 0.014(3) 0.002(3)
C13 0.131(6) 0.055(4) 0.112(5) 0.002(3) 0.038(4) 0.002(4)
C14 0.151(8) 0.081(5) 0.139(7) -0.033(5) 0.047(6) -0.047(5)
C15 0.122(6) 0.119(7) 0.125(6) -0.019(5) -0.004(5) -0.056(5)
C16 0.089(4) 0.088(4) 0.100(5) -0.003(3) -0.010(3) -0.014(3)
C17 0.076(4) 0.066(3) 0.084(4) -0.006(3) 0.023(3) -0.005(3)
C18 0.083(4) 0.080(4) 0.129(6) -0.012(4) 0.029(4) 0.004(3)
C19 0.101(6) 0.082(5) 0.187(9) -0.023(5) 0.053(6) 0.001(4)
C20 0.118(7) 0.080(5) 0.198(10) -0.048(6) 0.100(7) -0.035(5)
C21 0.149(7) 0.091(5) 0.093(5) -0.016(4) 0.054(5) -0.029(5)
C22 0.106(5) 0.078(4) 0.099(5) -0.007(3) 0.039(4) -0.006(3)
O1 0.311(17) 0.311(17) 0.311(17) -0.039(15) -0.039(15) -0.039(15)

loop_
_atom_type_symbol
_atom_type_description
_atom_type_scat_dispersion_real
_atom_type_scat_dispersion_imag
_atom_type_scat_source
Pt Pt -1.7033 8.3905 'International Tables Vol C Tables 4.2.6.8 and 6.1.1.4'
F F 0.0171 0.0103 'International Tables Vol C Tables 4.2.6.8 and 6.1.1.4'
N N 0.0061 0.0033 'International Tables Vol C Tables 4.2.6.8 and 6.1.1.4'
C C 0.0033 0.0016 'International Tables Vol C Tables 4.2.6.8 and 6.1.1.4'
H H 0.0000 0.0000 'International Tables Vol C Tables 4.2.6.8 and 6.1.1.4'
O O 0.0106 0.0060 'International Tables Vol C Tables 4.2.6.8 and 6.1.1.4'

loop_
_geom_angle_atom_site_label_1
_geom_angle_atom_site_label_2
_geom_angle_atom_site_label_3
_geom_angle
_geom_angle_site_symmetry_1
_geom_angle_site_symmetry_3
_geom_angle_publ_flag
N2 Pt1 N2 180.00(17) . 4_665 ?
N2 Pt1 N1 89.89(14) . . ?
N2 Pt1 N1 90.11(14) 4_665 . ?
N2 Pt1 N1 90.11(14) . 4_665 ?
N2 Pt1 N1 89.89(14) 4_665 4_665 ?
N1 Pt1 N1 180.0(3) . 4_665 ?
C5 N1 C2 106.9(4) . . ?
C5 N1 Pt1 126.8(3) . . ?
C2 N1 Pt1 126.4(3) . . ?
C10 N2 C7 106.5(4) . . ?
C10 N2 Pt1 126.8(3) . . ?
C7 N2 Pt1 126.7(3) . . ?
C10 C1 C2 125.8(4) 4_665 . ?
C10 C1 C11 116.8(4) 4_665 . ?
C2 C1 C11 117.4(4) . . ?
N1 C2 C1 125.4(4) . . ?
N1 C2 C3 108.8(4) . . ?
C1 C2 C3 125.8(5) . . ?
C4 C3 C2 107.8(4) . . ?
C3 C4 C5 107.3(4) . . ?
N1 C5 C6 126.0(4) . . ?
N1 C5 C4 109.3(4) . . ?
C6 C5 C4 124.8(4) . . ?
C7 C6 C5 124.8(4) . . ?
C7 C6 C17 116.8(4) . . ?
C5 C6 C17 118.4(4) . . ?
C6 C7 N2 125.9(4) . . ?
C6 C7 C8 125.7(5) . . ?
N2 C7 C8 108.5(4) . . ?
C9 C8 C7 108.3(5) . . ?
C8 C9 C10 107.4(5) . . ?
N2 C10 C1 125.5(4) . 4_665 ?
N2 C10 C9 109.4(4) . . ?
C1 C10 C9 125.1(4) 4_665 . ?
C16 C11 C12 115.9(5) . . ?
C16 C11 C1 123.1(5) . . ?
C12 C11 C1 121.1(5) . . ?
F1 C12 C13 118.3(6) . . ?
F1 C12 C11 118.6(5) . . ?
C13 C12 C11 123.1(6) . . ?
C14 C13 F2 120.8(7) . . ?
C14 C13 C12 119.6(7) . . ?
F2 C13 C12 119.6(8) . . ?
C13 C14 F3 120.8(10) . . ?
C13 C14 C15 121.4(7) . . ?
F3 C14 C15 117.8(9) . . ?
F4 C15 C14 121.9(8) . . ?
F4 C15 C16 120.4(9) . . ?
C14 C15 C16 117.7(7) . . ?
F5 C16 C11 119.7(6) . . ?
F5 C16 C15 117.9(7) . . ?
C11 C16 C15 122.4(7) . . ?
C22 C17 C18 116.9(6) . . ?
C22 C17 C6 121.5(5) . . ?
C18 C17 C6 121.6(6) . . ?
F6 C18 C19 117.8(8) . . ?
F6 C18 C17 119.8(6) . . ?
C19 C18 C17 122.3(8) . . ?
F7 C19 C20 119.0(8) . . ?
F7 C19 C18 122.2(10) . . ?
C20 C19 C18 118.8(8) . . ?
C21 C20 F8 116.9(11) . . ?
C21 C20 C19 121.5(7) . . ?
F8 C20 C19 121.5(10) . . ?
F9 C21 C20 122.3(8) . . ?
F9 C21 C22 119.3(9) . . ?
C20 C21 C22 118.4(8) . . ?
F10 C22 C17 119.4(5) . . ?
F10 C22 C21 118.6(7) . . ?
C17 C22 C21 122.0(7) . . ?

loop_
_geom_bond_atom_site_label_1
_geom_bond_atom_site_label_2
_geom_bond_distance
_geom_bond_site_symmetry_2
_geom_bond_publ_flag
Pt1 N2 2.015(4) . ?
Pt1 N2 2.015(4) 4_665 ?
Pt1 N1 2.021(4) . ?
Pt1 N1 2.021(4) 4_665 ?
F1 C12 1.338(7) . ?
F2 C13 1.341(8) . ?
F3 C14 1.356(7) . ?
F4 C15 1.324(9) . ?
F5 C16 1.333(8) . ?
F6 C18 1.320(9) . ?
F7 C19 1.328(10) . ?
F8 C20 1.357(8) . ?
F9 C21 1.340(10) . ?
F10 C22 1.344(8) . ?
N1 C5 1.373(6) . ?
N1 C2 1.376(6) . ?
N2 C10 1.368(6) . ?
N2 C7 1.385(6) . ?
C1 C10 1.378(7) 4_665 ?
C1 C2 1.382(7) . ?
C1 C11 1.499(7) . ?
C2 C3 1.437(7) . ?
C3 C4 1.343(7) . ?
C4 C5 1.435(7) . ?
C5 C6 1.389(7) . ?
C6 C7 1.379(7) . ?
C6 C17 1.495(7) . ?
C7 C8 1.438(7) . ?
C8 C9 1.323(7) . ?
C9 C10 1.440(7) . ?
C10 C1 1.378(7) 4_665 ?
C11 C16 1.372(8) . ?
C11 C12 1.379(7) . ?
C12 C13 1.352(8) . ?
C13 C14 1.334(11) . ?
C14 C15 1.375(12) . ?
C15 C16 1.389(10) . ?
C17 C22 1.370(9) . ?
C17 C18 1.379(9) . ?
C18 C19 1.372(10) . ?
C19 C20 1.365(13) . ?
C20 C21 1.356(13) . ?
C21 C22 1.397(9) . ?
